data_4335477
loop_
_publ_author_name
'Verena Pichler'
'Simone G\"oschl'
'Samuel M. Meier'
'Alexander Roller'
'Michael A. Jakupec'
'Markus Galanski'
'Bernhard K. Keppler'

_publ_section_title
;
 Bulky N(,N)-(Di)alkylethane-1,2-diamineplatinum(II) Compounds as
 Precursors for Generating Unsymmetrically Substituted Platinum(IV)
 Complexes
;
_journal_name_full 'Inorganic Chemistry'
_journal_page_first 8151
_journal_page_last 8162
_journal_paper_doi 10.1021/ic400816g
_journal_volume 52
_journal_year 2013
_chemical_formula_moiety 'C8 H20 Cl2 N2 O3 Pt'
_chemical_formula_sum 'C8 H20 Cl2 N2 O3 Pt'
_chemical_formula_weight 458.25
_chemical_name_systematic
; 
(OC-6-54)-Acetatodichlorido(N,N-diethylethane-1,2-diamine)-
hxdroxidoplatinum(IV)
;
_space_group_IT_number 2
_symmetry_cell_setting triclinic
_symmetry_space_group_name_Hall '-P 1'
_symmetry_space_group_name_H-M 'P -1'
_atom_sites_solution_hydrogens geom
_atom_sites_solution_primary direct
_atom_sites_solution_secondary difmap
_audit_creation_method SHELXL-97
_cell_angle_alpha 101.004(2)
_cell_angle_beta 96.950(3)
_cell_angle_gamma 109.822(2)
_cell_formula_units_Z 2
_cell_length_a 7.3751(4)
_cell_length_b 7.7180(4)
_cell_length_c 12.7856(9)
_cell_measurement_reflns_used 9941
_cell_measurement_temperature 100(2)
_cell_measurement_theta_max 30.05
_cell_measurement_theta_min 2.90
_cell_volume 658.33(7)
_computing_cell_refinement 'Bruker SAINT'
_computing_data_collection 'Bruker APEX2'
_computing_data_reduction 'Bruker SAINT'
_computing_molecular_graphics 'Bruker SHELXTL'
_computing_publication_material 'Bruker SHELXTL'
_computing_structure_refinement 'SHELXL-97 (Sheldrick, 2008)'
_computing_structure_solution 'SHELXS-97 (Sheldrick, 2008)'
_diffrn_ambient_temperature 100(2)
_diffrn_measured_fraction_theta_full 0.989
_diffrn_measured_fraction_theta_max 0.989
_diffrn_measurement_device_type 'Bruker APEX-II CCD'
_diffrn_measurement_method '\f and \w scans'
_diffrn_radiation_monochromator graphite
_diffrn_radiation_source 'fine-focus sealed tube'
_diffrn_radiation_type MoK\a
_diffrn_radiation_wavelength 0.71073
_diffrn_reflns_av_R_equivalents 0.0426
_diffrn_reflns_av_sigmaI/netI 0.0211
_diffrn_reflns_limit_h_max 10
_diffrn_reflns_limit_h_min -10
_diffrn_reflns_limit_k_max 10
_diffrn_reflns_limit_k_min -10
_diffrn_reflns_limit_l_max 18
_diffrn_reflns_limit_l_min -18
_diffrn_reflns_number 44384
_diffrn_reflns_theta_full 30.19
_diffrn_reflns_theta_max 30.19
_diffrn_reflns_theta_min 2.90
_exptl_absorpt_coefficient_mu 11.057
_exptl_absorpt_correction_T_max 0.7327
_exptl_absorpt_correction_T_min 0.4043
_exptl_absorpt_correction_type multi-scan
_exptl_absorpt_process_details SADABS
_exptl_crystal_colour yellow
_exptl_crystal_density_diffrn 2.312
_exptl_crystal_description stick
_exptl_crystal_F_000 436
_exptl_crystal_size_max 0.10
_exptl_crystal_size_mid 0.04
_exptl_crystal_size_min 0.03
_refine_diff_density_max 1.852
_refine_diff_density_min -0.695
_refine_diff_density_rms 0.121
_refine_ls_extinction_method none
_refine_ls_goodness_of_fit_ref 1.008
_refine_ls_hydrogen_treatment constr
_refine_ls_matrix_type full
_refine_ls_number_parameters 147
_refine_ls_number_reflns 3863
_refine_ls_number_restraints 0
_refine_ls_restrained_S_all 1.008
_refine_ls_R_factor_all 0.0182
_refine_ls_R_factor_gt 0.0155
_refine_ls_shift/su_max 0.002
_refine_ls_shift/su_mean 0.000
_refine_ls_structure_factor_coef Fsqd
_refine_ls_weighting_details 'calc w=1/[\s^2^(Fo^2^)+(0.0146P)^2^+0.8622P] where P=(Fo^2^+2Fc^2^)/3'
_refine_ls_weighting_scheme calc
_refine_ls_wR_factor_gt 0.0332
_refine_ls_wR_factor_ref 0.0340
_reflns_number_gt 3621
_reflns_number_total 3863
_reflns_threshold_expression >2sigma(I)
_cod_data_source_file ic400816g_si_004.cif
_cod_data_source_block VEPI308
_cod_database_code 4335477

loop_
_symmetry_equiv_pos_as_xyz
'x, y, z'
'-x, -y, -z'

loop_
_atom_site_label
_atom_site_type_symbol
_atom_site_fract_x
_atom_site_fract_y
_atom_site_fract_z
_atom_site_U_iso_or_equiv
_atom_site_adp_type
_atom_site_occupancy
_atom_site_symmetry_multiplicity
_atom_site_calc_flag
_atom_site_refinement_flags
Pt1 Pt 0.556537(12) 0.785242(11) 0.175711(7) 0.01027(3) Uani 1 1 d .
Cl1 Cl 0.52417(8) 1.07727(8) 0.18376(5) 0.01595(11) Uani 1 1 d .
Cl2 Cl 0.22750(8) 0.62808(8) 0.10160(5) 0.01698(11) Uani 1 1 d .
O1 O 0.4927(3) 0.8067(2) 0.32852(13) 0.0152(3) Uani 1 1 d .
O2 O 0.4448(3) 0.5105(3) 0.34483(16) 0.0275(4) Uani 1 1 d .
O3 O 0.6104(2) 0.7661(2) 0.02728(13) 0.0141(3) Uani 1 1 d .
H30 H 0.6077 0.8749 0.0010 0.046(11) Uiso 1 1 d R
N1 N 0.5835(3) 0.5299(3) 0.16104(16) 0.0130(4) Uani 1 1 d .
H1A H 0.5225 0.4698 0.2100 0.016 Uiso 1 1 calc R
H1B H 0.5241 0.4544 0.0921 0.016 Uiso 1 1 calc R
N2 N 0.8631(3) 0.9018(3) 0.24308(16) 0.0122(4) Uani 1 1 d .
C1 C 0.7950(3) 0.5590(3) 0.1822(2) 0.0153(4) Uani 1 1 d .
H1C H 0.8493 0.5746 0.1160 0.018 Uiso 1 1 calc R
H1D H 0.8127 0.4478 0.2031 0.018 Uiso 1 1 calc R
C2 C 0.8991(4) 0.7348(3) 0.2730(2) 0.0152(4) Uani 1 1 d .
H2A H 1.0421 0.7613 0.2871 0.018 Uiso 1 1 calc R
H2B H 0.8505 0.7148 0.3403 0.018 Uiso 1 1 calc R
C3 C 0.9107(4) 1.0591(3) 0.34350(19) 0.0160(4) Uani 1 1 d .
H3A H 0.8252 1.0116 0.3939 0.019 Uiso 1 1 calc R
H3B H 0.8792 1.1645 0.3229 0.019 Uiso 1 1 calc R
C4 C 1.1240(4) 1.1366(4) 0.4030(2) 0.0211(5) Uani 1 1 d .
H4A H 1.1436 1.2383 0.4673 0.032 Uiso 1 1 calc R
H4B H 1.2101 1.1873 0.3545 0.032 Uiso 1 1 calc R
H4C H 1.1559 1.0342 0.4256 0.032 Uiso 1 1 calc R
C5 C 0.9942(3) 0.9650(3) 0.16460(19) 0.0145(4) Uani 1 1 d .
H5A H 0.9484 0.8632 0.0963 0.017 Uiso 1 1 calc R
H5B H 1.1294 0.9789 0.1960 0.017 Uiso 1 1 calc R
C6 C 1.0026(4) 1.1493(3) 0.1367(2) 0.0183(5) Uani 1 1 d .
H6A H 1.0898 1.1772 0.0850 0.027 Uiso 1 1 calc R
H6B H 1.0534 1.2529 0.2031 0.027 Uiso 1 1 calc R
H6C H 0.8703 1.1371 0.1040 0.027 Uiso 1 1 calc R
C7 C 0.4374(4) 0.6684(3) 0.3758(2) 0.0165(5) Uani 1 1 d .
C8 C 0.3604(4) 0.7165(4) 0.4769(2) 0.0214(5) Uani 1 1 d .
H8A H 0.2165 0.6718 0.4587 0.032 Uiso 1 1 calc R
H8B H 0.4150 0.8545 0.5070 0.032 Uiso 1 1 calc R
H8C H 0.3996 0.6543 0.5309 0.032 Uiso 1 1 calc R

loop_
_atom_site_aniso_label
_atom_site_aniso_U_11
_atom_site_aniso_U_22
_atom_site_aniso_U_33
_atom_site_aniso_U_23
_atom_site_aniso_U_13
_atom_site_aniso_U_12
Pt1 0.01015(4) 0.00924(4) 0.01270(5) 0.00393(3) 0.00324(3) 0.00423(3)
Cl1 0.0164(3) 0.0122(2) 0.0223(3) 0.0065(2) 0.0050(2) 0.0076(2)
Cl2 0.0113(2) 0.0160(3) 0.0231(3) 0.0037(2) 0.0029(2) 0.0051(2)
O1 0.0196(8) 0.0140(8) 0.0143(8) 0.0051(6) 0.0070(7) 0.0071(7)
O2 0.0454(12) 0.0187(9) 0.0275(10) 0.0116(8) 0.0192(9) 0.0160(9)
O3 0.0165(8) 0.0161(8) 0.0107(8) 0.0044(6) 0.0035(6) 0.0062(7)
N1 0.0139(9) 0.0114(9) 0.0162(10) 0.0055(7) 0.0048(7) 0.0060(7)
N2 0.0123(9) 0.0124(9) 0.0126(9) 0.0043(7) 0.0020(7) 0.0050(7)
C1 0.0129(10) 0.0127(10) 0.0212(12) 0.0041(9) 0.0033(9) 0.0060(9)
C2 0.0161(11) 0.0139(10) 0.0181(11) 0.0078(9) 0.0027(9) 0.0069(9)
C3 0.0191(11) 0.0153(11) 0.0122(11) 0.0012(9) 0.0032(9) 0.0056(9)
C4 0.0204(12) 0.0204(12) 0.0167(12) 0.0051(10) -0.0005(10) 0.0017(10)
C5 0.0126(10) 0.0164(11) 0.0152(11) 0.0049(9) 0.0053(9) 0.0048(9)
C6 0.0207(12) 0.0160(11) 0.0189(12) 0.0075(9) 0.0069(10) 0.0050(10)
C7 0.0167(11) 0.0160(11) 0.0180(12) 0.0069(9) 0.0048(9) 0.0055(9)
C8 0.0265(13) 0.0197(12) 0.0208(13) 0.0082(10) 0.0106(11) 0.0085(11)

loop_
_atom_type_symbol
_atom_type_description
_atom_type_scat_dispersion_real
_atom_type_scat_dispersion_imag
_atom_type_scat_source
C C 0.0033 0.0016 'International Tables Vol C Tables 4.2.6.8 and 6.1.1.4'
H H 0.0000 0.0000 'International Tables Vol C Tables 4.2.6.8 and 6.1.1.4'
N N 0.0061 0.0033 'International Tables Vol C Tables 4.2.6.8 and 6.1.1.4'
O O 0.0106 0.0060 'International Tables Vol C Tables 4.2.6.8 and 6.1.1.4'
Cl Cl 0.1484 0.1585 'International Tables Vol C Tables 4.2.6.8 and 6.1.1.4'
Pt Pt -1.7033 8.3905 'International Tables Vol C Tables 4.2.6.8 and 6.1.1.4'

loop_
_geom_angle_atom_site_label_1
_geom_angle_atom_site_label_2
_geom_angle_atom_site_label_3
_geom_angle
O3 Pt1 N1 85.15(7)
O3 Pt1 O1 178.19(6)
N1 Pt1 O1 95.94(7)
O3 Pt1 N2 90.68(7)
N1 Pt1 N2 85.31(8)
O1 Pt1 N2 90.85(7)
O3 Pt1 Cl2 89.01(5)
N1 Pt1 Cl2 88.60(6)
O1 Pt1 Cl2 89.57(5)
N2 Pt1 Cl2 173.90(5)
O3 Pt1 Cl1 92.24(5)
N1 Pt1 Cl1 177.30(6)
O1 Pt1 Cl1 86.65(5)
N2 Pt1 Cl1 95.44(5)
Cl2 Pt1 Cl1 90.66(2)
C7 O1 Pt1 125.81(15)
Pt1 O3 H30 111.4
C1 N1 Pt1 109.16(14)
C1 N1 H1A 109.8
Pt1 N1 H1A 109.8
C1 N1 H1B 109.8
Pt1 N1 H1B 109.8
H1A N1 H1B 108.3
C3 N2 C2 109.78(18)
C3 N2 C5 110.88(18)
C2 N2 C5 107.16(17)
C3 N2 Pt1 111.05(14)
C2 N2 Pt1 102.46(13)
C5 N2 Pt1 115.02(14)
N1 C1 C2 107.70(19)
N1 C1 H1C 110.2
C2 C1 H1C 110.2
N1 C1 H1D 110.2
C2 C1 H1D 110.2
H1C C1 H1D 108.5
C1 C2 N2 109.97(19)
C1 C2 H2A 109.7
N2 C2 H2A 109.7
C1 C2 H2B 109.7
N2 C2 H2B 109.7
H2A C2 H2B 108.2
N2 C3 C4 114.2(2)
N2 C3 H3A 108.7
C4 C3 H3A 108.7
N2 C3 H3B 108.7
C4 C3 H3B 108.7
H3A C3 H3B 107.6
C3 C4 H4A 109.5
C3 C4 H4B 109.5
H4A C4 H4B 109.5
C3 C4 H4C 109.5
H4A C4 H4C 109.5
H4B C4 H4C 109.5
N2 C5 C6 115.63(19)
N2 C5 H5A 108.4
C6 C5 H5A 108.4
N2 C5 H5B 108.4
C6 C5 H5B 108.4
H5A C5 H5B 107.4
C5 C6 H6A 109.5
C5 C6 H6B 109.5
H6A C6 H6B 109.5
C5 C6 H6C 109.5
H6A C6 H6C 109.5
H6B C6 H6C 109.5
O2 C7 O1 125.5(2)
O2 C7 C8 120.6(2)
O1 C7 C8 113.8(2)
C7 C8 H8A 109.5
C7 C8 H8B 109.5
H8A C8 H8B 109.5
C7 C8 H8C 109.5
H8A C8 H8C 109.5
H8B C8 H8C 109.5

loop_
_geom_bond_atom_site_label_1
_geom_bond_atom_site_label_2
_geom_bond_distance
Pt1 O3 1.9739(16)
Pt1 N1 2.0227(19)
Pt1 O1 2.0539(16)
Pt1 N2 2.1253(19)
Pt1 Cl2 2.2949(6)
Pt1 Cl1 2.3302(5)
O1 C7 1.297(3)
O2 C7 1.229(3)
O3 H30 0.9677
N1 C1 1.481(3)
N1 H1A 0.9200
N1 H1B 0.9200
N2 C3 1.501(3)
N2 C2 1.508(3)
N2 C5 1.510(3)
C1 C2 1.502(3)
C1 H1C 0.9900
C1 H1D 0.9900
C2 H2A 0.9900
C2 H2B 0.9900
C3 C4 1.520(3)
C3 H3A 0.9900
C3 H3B 0.9900
C4 H4A 0.9800
C4 H4B 0.9800
C4 H4C 0.9800
C5 C6 1.515(3)
C5 H5A 0.9900
C5 H5B 0.9900
C6 H6A 0.9800
C6 H6B 0.9800
C6 H6C 0.9800
C7 C8 1.506(3)
C8 H8A 0.9800
C8 H8B 0.9800
C8 H8C 0.9800

loop_
_geom_torsion_atom_site_label_1
_geom_torsion_atom_site_label_2
_geom_torsion_atom_site_label_3
_geom_torsion_atom_site_label_4
_geom_torsion
N1 Pt1 O1 C7 -16.1(2)
N2 Pt1 O1 C7 -101.51(19)
Cl2 Pt1 O1 C7 72.40(19)
Cl1 Pt1 O1 C7 163.09(19)
O3 Pt1 N1 C1 80.09(15)
O1 Pt1 N1 C1 -101.36(15)
N2 Pt1 N1 C1 -10.99(15)
Cl2 Pt1 N1 C1 169.22(15)
O3 Pt1 N2 C3 139.93(15)
N1 Pt1 N2 C3 -134.99(15)
O1 Pt1 N2 C3 -39.10(15)
Cl2 Pt1 N2 C3 -133.0(5)
Cl1 Pt1 N2 C3 47.62(14)
O3 Pt1 N2 C2 -102.91(14)
N1 Pt1 N2 C2 -17.83(14)
O1 Pt1 N2 C2 78.06(14)
Cl2 Pt1 N2 C2 -15.9(6)
Cl1 Pt1 N2 C2 164.78(13)
O3 Pt1 N2 C5 12.97(15)
N1 Pt1 N2 C5 98.05(15)
O1 Pt1 N2 C5 -166.06(15)
Cl2 Pt1 N2 C5 100.0(5)
Cl1 Pt1 N2 C5 -79.34(14)
Pt1 N1 C1 C2 38.3(2)
N1 C1 C2 N2 -56.9(2)
C3 N2 C2 C1 162.32(19)
C5 N2 C2 C1 -77.2(2)
Pt1 N2 C2 C1 44.3(2)
C2 N2 C3 C4 61.6(2)
C5 N2 C3 C4 -56.7(3)
Pt1 N2 C3 C4 174.15(16)
C3 N2 C5 C6 -51.7(3)
C2 N2 C5 C6 -171.5(2)
Pt1 N2 C5 C6 75.3(2)
Pt1 O1 C7 O2 12.5(4)
Pt1 O1 C7 C8 -167.84(16)
